data_4084627
loop_
_publ_author_name
'Dickie, Diane A.'
'Kemp, Richard A.'

_publ_section_title
;
 Structures and CO2Reactivity of Zinc Complexes of Bis(diisopropyl-) and
 Bis(diphenylphosphino)amines
;
_journal_issue 22
_journal_name_full Organometallics
_journal_page_first 6511
_journal_paper_doi 10.1021/om500856p
_journal_volume 33
_journal_year 2014
_chemical_formula_sum 'C41 H58 N2 O2 P4 Zn2'
_chemical_formula_weight 865.51
_chemical_name_systematic
; 
 ? 
;
_space_group_crystal_system triclinic
_space_group_IT_number 2
_space_group_name_Hall '-P 1'
_space_group_name_H-M_alt 'P -1'
_symmetry_space_group_name_Hall '-P 1'
_symmetry_space_group_name_H-M 'P -1'
_atom_sites_solution_hydrogens geom
_audit_creation_method SHELXL-2013
_cell_angle_alpha 86.026(5)
_cell_angle_beta 82.961(6)
_cell_angle_gamma 89.971(5)
_cell_formula_units_Z 2
_cell_length_a 9.9776(9)
_cell_length_b 10.8281(10)
_cell_length_c 19.8181(19)
_cell_measurement_reflns_used 9958
_cell_measurement_temperature 100(2)
_cell_measurement_theta_max 30.51
_cell_measurement_theta_min 2.19
_cell_volume 2119.8(3)
_computing_cell_refinement 'Bruker SAINT'
_computing_data_collection 'Bruker APEX2'
_computing_data_reduction 'Bruker SAINT'
_computing_molecular_graphics 'Bruker SHELXTL'
_computing_publication_material 'Bruker SHELXTL'
_computing_structure_refinement 'SHELXL-2013 (Sheldrick, 2013)'
_computing_structure_solution 'SHELXS-97 (Sheldrick 2008)'
_diffrn_ambient_temperature 100(2)
_diffrn_measured_fraction_theta_full 0.996
_diffrn_measured_fraction_theta_max 0.996
_diffrn_measurement_device_type 'Bruker APEX-II CCD'
_diffrn_measurement_method '\f and \w scans'
_diffrn_radiation_type MoK\a
_diffrn_radiation_wavelength 0.71073
_diffrn_reflns_av_R_equivalents 0.0574
_diffrn_reflns_av_unetI/netI 0.0633
_diffrn_reflns_Laue_measured_fraction_full 0.996
_diffrn_reflns_Laue_measured_fraction_max 0.996
_diffrn_reflns_limit_h_max 12
_diffrn_reflns_limit_h_min -12
_diffrn_reflns_limit_k_max 13
_diffrn_reflns_limit_k_min -13
_diffrn_reflns_limit_l_max 23
_diffrn_reflns_limit_l_min -24
_diffrn_reflns_number 24687
_diffrn_reflns_point_group_measured_fraction_full 0.996
_diffrn_reflns_point_group_measured_fraction_max 0.996
_diffrn_reflns_theta_full 25.242
_diffrn_reflns_theta_max 26.372
_diffrn_reflns_theta_min 1.885
_exptl_absorpt_coefficient_mu 1.318
_exptl_absorpt_correction_T_max 0.83
_exptl_absorpt_correction_T_min 0.60
_exptl_absorpt_correction_type numerical
_exptl_absorpt_process_details 'SADABS V2012/1 (Bruker AXS Inc.)'
_exptl_crystal_colour colourless
_exptl_crystal_density_diffrn 1.356
_exptl_crystal_description block
_exptl_crystal_F_000 908
_exptl_crystal_size_max 0.454
_exptl_crystal_size_mid 0.252
_exptl_crystal_size_min 0.151
_refine_diff_density_max 0.787
_refine_diff_density_min -0.678
_refine_diff_density_rms 0.108
_refine_ls_extinction_method none
_refine_ls_goodness_of_fit_ref 1.087
_refine_ls_hydrogen_treatment constr
_refine_ls_matrix_type full
_refine_ls_number_parameters 470
_refine_ls_number_reflns 8650
_refine_ls_number_restraints 0
_refine_ls_restrained_S_all 1.087
_refine_ls_R_factor_all 0.0486
_refine_ls_R_factor_gt 0.0420
_refine_ls_shift/su_max 0.001
_refine_ls_shift/su_mean 0.000
_refine_ls_structure_factor_coef Fsqd
_refine_ls_weighting_details 'w=1/[\s^2^(Fo^2^)+(0.0481P)^2^+1.6060P] where P=(Fo^2^+2Fc^2^)/3'
_refine_ls_weighting_scheme calc
_refine_ls_wR_factor_gt 0.1083
_refine_ls_wR_factor_ref 0.1124
_reflns_Friedel_coverage 0.000
_reflns_number_gt 7576
_reflns_number_total 8650
_reflns_threshold_expression 'I > 2\s(I)'
_cod_data_source_file om500856p_si_001.cif
_cod_data_source_block 11
_cod_depositor_comments 'Adding full bibliography for 4084620--4084627.cif.'
_cod_database_code 4084627
_shelx_space_group_comment
; 
The symmetry employed for this shelxl refinement is uniquely defined 
by the following loop, which should always be used as a source of 
symmetry information in preference to the above space-group names. 
They are only intended as comments. 
;
_shelx_estimated_absorpt_t_min 0.586
_shelx_estimated_absorpt_t_max 0.826
_shelxl_version_number 2013-4

loop_
_space_group_symop_operation_xyz
'x, y, z'
'-x, -y, -z'

loop_
_atom_site_label
_atom_site_type_symbol
_atom_site_fract_x
_atom_site_fract_y
_atom_site_fract_z
_atom_site_U_iso_or_equiv
_atom_site_adp_type
_atom_site_occupancy
_atom_site_site_symmetry_order
_atom_site_calc_flag
_atom_site_refinement_flags_posn
_atom_site_refinement_flags_adp
Zn1 Zn 0.67534(3) 0.36923(3) 0.19424(2) 0.01083(9) Uani 1 1 d . .
Zn2 Zn 0.36675(3) 0.44511(3) 0.27398(2) 0.01206(9) Uani 1 1 d . .
P1 P 0.44351(6) 0.13366(6) 0.12895(3) 0.01074(14) Uani 1 1 d . .
P2 P 0.72936(6) 0.18053(6) 0.13936(3) 0.01068(14) Uani 1 1 d . .
P3 P 0.64300(7) 0.34205(6) 0.31721(3) 0.01076(14) Uani 1 1 d . .
P4 P 0.44237(7) 0.42585(6) 0.42453(3) 0.01249(15) Uani 1 1 d . .
N1 N 0.5983(2) 0.1006(2) 0.12511(12) 0.0138(5) Uani 1 1 d . .
N2 N 0.4902(2) 0.40173(19) 0.34017(11) 0.0123(4) Uani 1 1 d . .
O1 O 0.45967(18) 0.34005(16) 0.19467(9) 0.0133(4) Uani 1 1 d . .
O2 O 0.27715(19) 0.22428(17) 0.23242(10) 0.0184(4) Uani 1 1 d . .
C1 C 0.3441(3) -0.0077(2) 0.14916(14) 0.0144(5) Uani 1 1 d . .
H1 H 0.2467 0.0128 0.1478 0.017 Uiso 1 1 calc R U
C2 C 0.3857(3) -0.1008(3) 0.09548(15) 0.0204(6) Uani 1 1 d . .
H2A H 0.4806 -0.1230 0.0967 0.031 Uiso 1 1 calc R U
H2B H 0.3739 -0.0634 0.0501 0.031 Uiso 1 1 calc R U
H2C H 0.3291 -0.1754 0.1053 0.031 Uiso 1 1 calc R U
C3 C 0.3610(3) -0.0650(3) 0.22053(14) 0.0183(6) Uani 1 1 d . .
H3A H 0.3011 -0.1372 0.2313 0.027 Uiso 1 1 calc R U
H3B H 0.3379 -0.0037 0.2541 0.027 Uiso 1 1 calc R U
H3C H 0.4549 -0.0907 0.2218 0.027 Uiso 1 1 calc R U
C4 C 0.3939(3) 0.2075(3) 0.05033(14) 0.0175(6) Uani 1 1 d . .
H4 H 0.4111 0.1468 0.0145 0.021 Uiso 1 1 calc R U
C5 C 0.2437(3) 0.2391(3) 0.05606(16) 0.0270(7) Uani 1 1 d . .
H5A H 0.2229 0.2981 0.0912 0.041 Uiso 1 1 calc R U
H5B H 0.1898 0.1635 0.0685 0.041 Uiso 1 1 calc R U
H5C H 0.2222 0.2762 0.0122 0.041 Uiso 1 1 calc R U
C6 C 0.4827(3) 0.3220(3) 0.02641(15) 0.0240(6) Uani 1 1 d . .
H6A H 0.4606 0.3556 -0.0180 0.036 Uiso 1 1 calc R U
H6B H 0.5781 0.2985 0.0224 0.036 Uiso 1 1 calc R U
H6C H 0.4661 0.3850 0.0596 0.036 Uiso 1 1 calc R U
C7 C 0.8352(3) 0.2042(2) 0.05734(13) 0.0132(5) Uani 1 1 d . .
C8 C 0.8593(3) 0.1068(2) 0.01501(14) 0.0157(5) Uani 1 1 d . .
H8 H 0.8242 0.0267 0.0299 0.019 Uiso 1 1 calc R U
C9 C 0.9342(3) 0.1258(3) -0.04868(14) 0.0184(6) Uani 1 1 d . .
H9 H 0.9501 0.0590 -0.0772 0.022 Uiso 1 1 calc R U
C10 C 0.9857(3) 0.2428(3) -0.07047(14) 0.0200(6) Uani 1 1 d . .
H10 H 1.0373 0.2559 -0.1139 0.024 Uiso 1 1 calc R U
C11 C 0.9621(3) 0.3399(3) -0.02925(16) 0.0255(7) Uani 1 1 d . .
H11 H 0.9972 0.4200 -0.0444 0.031 Uiso 1 1 calc R U
C12 C 0.8866(3) 0.3206(3) 0.03490(15) 0.0208(6) Uani 1 1 d . .
H12 H 0.8706 0.3877 0.0632 0.025 Uiso 1 1 calc R U
C13 C 0.8281(3) 0.0706(2) 0.18593(13) 0.0117(5) Uani 1 1 d . .
C14 C 0.7872(3) -0.0521(2) 0.19971(14) 0.0158(5) Uani 1 1 d . .
H14 H 0.7085 -0.0807 0.1829 0.019 Uiso 1 1 calc R U
C15 C 0.8611(3) -0.1334(3) 0.23805(15) 0.0213(6) Uani 1 1 d . .
H15 H 0.8327 -0.2172 0.2473 0.026 Uiso 1 1 calc R U
C16 C 0.9759(3) -0.0921(3) 0.26266(15) 0.0229(6) Uani 1 1 d . .
H16 H 1.0261 -0.1477 0.2889 0.027 Uiso 1 1 calc R U
C17 C 1.0182(3) 0.0310(3) 0.24910(15) 0.0205(6) Uani 1 1 d . .
H17 H 1.0967 0.0596 0.2661 0.025 Uiso 1 1 calc R U
C18 C 0.9447(3) 0.1111(2) 0.21062(14) 0.0159(6) Uani 1 1 d . .
H18 H 0.9738 0.1947 0.2009 0.019 Uiso 1 1 calc R U
C19 C 0.7082(3) 0.5369(2) 0.14655(14) 0.0158(5) Uani 1 1 d . .
H19A H 0.7992 0.5658 0.1536 0.019 Uiso 1 1 calc R U
H19B H 0.7079 0.5299 0.0970 0.019 Uiso 1 1 calc R U
C20 C 0.6051(3) 0.6344(3) 0.16997(16) 0.0237(6) Uani 1 1 d . .
H20A H 0.5149 0.6082 0.1618 0.035 Uiso 1 1 calc R U
H20B H 0.6284 0.7137 0.1444 0.035 Uiso 1 1 calc R U
H20C H 0.6060 0.6437 0.2187 0.035 Uiso 1 1 calc R U
C21 C 0.6534(3) 0.1808(2) 0.35363(14) 0.0139(5) Uani 1 1 d . .
H21 H 0.7448 0.1501 0.3362 0.017 Uiso 1 1 calc R U
C22 C 0.5506(3) 0.0989(2) 0.32589(14) 0.0170(6) Uani 1 1 d . .
H22A H 0.5632 0.0123 0.3416 0.026 Uiso 1 1 calc R U
H22B H 0.5638 0.1073 0.2760 0.026 Uiso 1 1 calc R U
H22C H 0.4589 0.1247 0.3424 0.026 Uiso 1 1 calc R U
C23 C 0.6417(3) 0.1649(3) 0.43163(14) 0.0195(6) Uani 1 1 d . .
H23A H 0.5510 0.1883 0.4510 0.029 Uiso 1 1 calc R U
H23B H 0.7088 0.2179 0.4479 0.029 Uiso 1 1 calc R U
H23C H 0.6580 0.0782 0.4458 0.029 Uiso 1 1 calc R U
C24 C 0.7705(3) 0.4246(2) 0.35800(14) 0.0157(5) Uani 1 1 d . .
H24 H 0.7375 0.4271 0.4076 0.019 Uiso 1 1 calc R U
C25 C 0.7885(3) 0.5567(2) 0.32725(15) 0.0186(6) Uani 1 1 d . .
H25A H 0.8493 0.6016 0.3524 0.028 Uiso 1 1 calc R U
H25B H 0.7006 0.5977 0.3301 0.028 Uiso 1 1 calc R U
H25C H 0.8272 0.5561 0.2794 0.028 Uiso 1 1 calc R U
C26 C 0.9071(3) 0.3582(3) 0.35094(17) 0.0234(6) Uani 1 1 d . .
H26A H 0.9362 0.3468 0.3027 0.035 Uiso 1 1 calc R U
H26B H 0.8977 0.2772 0.3765 0.035 Uiso 1 1 calc R U
H26C H 0.9744 0.4081 0.3691 0.035 Uiso 1 1 calc R U
C27 C 0.3160(3) 0.3033(2) 0.45464(13) 0.0141(5) Uani 1 1 d . .
C28 C 0.2401(3) 0.2409(2) 0.41309(14) 0.0170(6) Uani 1 1 d . .
H28 H 0.2453 0.2660 0.3659 0.020 Uiso 1 1 calc R U
C29 C 0.1566(3) 0.1418(3) 0.44018(16) 0.0213(6) Uani 1 1 d . .
H29 H 0.1053 0.0994 0.4115 0.026 Uiso 1 1 calc R U
C30 C 0.1485(3) 0.1053(3) 0.50895(16) 0.0214(6) Uani 1 1 d . .
H30 H 0.0931 0.0367 0.5271 0.026 Uiso 1 1 calc R U
C31 C 0.2198(3) 0.1677(3) 0.55099(15) 0.0237(7) Uani 1 1 d . .
H31 H 0.2115 0.1440 0.5984 0.028 Uiso 1 1 calc R U
C32 C 0.3044(3) 0.2658(3) 0.52407(15) 0.0203(6) Uani 1 1 d . .
H32 H 0.3549 0.3078 0.5532 0.024 Uiso 1 1 calc R U
C33 C 0.3301(3) 0.5595(2) 0.41872(13) 0.0138(5) Uani 1 1 d . .
C34 C 0.3838(3) 0.6704(3) 0.38588(14) 0.0171(6) Uani 1 1 d . .
H34 H 0.4738 0.6721 0.3636 0.020 Uiso 1 1 calc R U
C35 C 0.3082(3) 0.7779(3) 0.38524(15) 0.0198(6) Uani 1 1 d . .
H35 H 0.3466 0.8522 0.3628 0.024 Uiso 1 1 calc R U
C36 C 0.1763(3) 0.7772(3) 0.41734(15) 0.0201(6) Uani 1 1 d . .
H36 H 0.1242 0.8507 0.4167 0.024 Uiso 1 1 calc R U
C37 C 0.1213(3) 0.6680(3) 0.45045(15) 0.0212(6) Uani 1 1 d . .
H37 H 0.0313 0.6668 0.4726 0.025 Uiso 1 1 calc R U
C38 C 0.1973(3) 0.5608(3) 0.45123(14) 0.0175(6) Uani 1 1 d . .
H38 H 0.1587 0.4869 0.4742 0.021 Uiso 1 1 calc R U
C39 C 0.2178(3) 0.5502(3) 0.25181(15) 0.0203(6) Uani 1 1 d . .
H39A H 0.1490 0.5490 0.2923 0.024 Uiso 1 1 calc R U
H39B H 0.2519 0.6363 0.2424 0.024 Uiso 1 1 calc R U
C40 C 0.1490(4) 0.5146(3) 0.19103(17) 0.0325(8) Uani 1 1 d . .
H40A H 0.2128 0.5258 0.1493 0.049 Uiso 1 1 calc R U
H40B H 0.0703 0.5674 0.1867 0.049 Uiso 1 1 calc R U
H40C H 0.1198 0.4277 0.1981 0.049 Uiso 1 1 calc R U
C41 C 0.3831(3) 0.2443(2) 0.19477(13) 0.0115(5) Uani 1 1 d . .

loop_
_atom_site_aniso_label
_atom_site_aniso_U_11
_atom_site_aniso_U_22
_atom_site_aniso_U_33
_atom_site_aniso_U_23
_atom_site_aniso_U_13
_atom_site_aniso_U_12
Zn1 0.00991(16) 0.00934(15) 0.01237(16) 0.00036(11) 0.00147(12) 0.00036(11)
Zn2 0.01024(16) 0.01278(16) 0.01293(16) -0.00041(11) -0.00083(12) 0.00323(11)
P1 0.0090(3) 0.0115(3) 0.0115(3) -0.0013(2) 0.0001(2) 0.0005(2)
P2 0.0084(3) 0.0098(3) 0.0130(3) -0.0003(2) 0.0018(2) 0.0004(2)
P3 0.0087(3) 0.0108(3) 0.0124(3) -0.0004(2) -0.0003(2) 0.0016(2)
P4 0.0119(3) 0.0138(3) 0.0117(3) -0.0020(2) -0.0005(3) 0.0024(2)
N1 0.0100(11) 0.0126(11) 0.0186(11) -0.0026(9) 0.0004(9) -0.0004(8)
N2 0.0119(11) 0.0134(11) 0.0115(10) -0.0014(8) -0.0002(9) 0.0027(8)
O1 0.0107(9) 0.0126(9) 0.0165(9) -0.0025(7) -0.0008(7) 0.0015(7)
O2 0.0155(10) 0.0176(10) 0.0202(10) -0.0019(8) 0.0057(8) 0.0001(7)
C1 0.0101(12) 0.0139(12) 0.0189(13) -0.0016(10) -0.0006(10) 0.0000(10)
C2 0.0198(14) 0.0181(14) 0.0243(15) -0.0059(11) -0.0038(12) 0.0019(11)
C3 0.0156(14) 0.0178(14) 0.0205(14) 0.0018(11) 0.0001(11) -0.0009(11)
C4 0.0181(14) 0.0192(14) 0.0154(13) -0.0008(10) -0.0036(11) 0.0015(11)
C5 0.0235(16) 0.0354(18) 0.0233(16) 0.0019(13) -0.0098(13) 0.0059(13)
C6 0.0295(17) 0.0221(15) 0.0188(14) 0.0083(11) -0.0024(13) 0.0009(12)
C7 0.0075(12) 0.0154(13) 0.0158(13) -0.0002(10) 0.0013(10) 0.0018(10)
C8 0.0145(13) 0.0128(12) 0.0188(14) 0.0010(10) 0.0005(11) 0.0012(10)
C9 0.0178(14) 0.0213(14) 0.0163(13) -0.0056(11) -0.0008(11) 0.0017(11)
C10 0.0156(14) 0.0279(15) 0.0150(13) 0.0003(11) 0.0034(11) 0.0015(11)
C11 0.0245(16) 0.0233(15) 0.0251(16) 0.0031(12) 0.0085(13) -0.0045(12)
C12 0.0234(15) 0.0159(13) 0.0211(15) -0.0039(11) 0.0067(12) -0.0027(11)
C13 0.0102(12) 0.0135(12) 0.0103(12) -0.0006(9) 0.0029(10) 0.0028(9)
C14 0.0121(13) 0.0158(13) 0.0191(14) -0.0005(10) -0.0003(11) -0.0008(10)
C15 0.0214(15) 0.0157(13) 0.0245(15) 0.0049(11) 0.0027(12) 0.0026(11)
C16 0.0186(15) 0.0287(16) 0.0195(15) 0.0059(12) 0.0007(12) 0.0050(12)
C17 0.0145(14) 0.0285(16) 0.0184(14) -0.0014(12) -0.0020(11) 0.0011(11)
C18 0.0118(13) 0.0167(13) 0.0178(13) -0.0016(10) 0.0038(11) -0.0013(10)
C19 0.0171(14) 0.0117(12) 0.0176(13) 0.0024(10) 0.0000(11) -0.0016(10)
C20 0.0276(16) 0.0149(14) 0.0286(16) 0.0007(11) -0.0053(13) 0.0040(12)
C21 0.0119(12) 0.0117(12) 0.0174(13) 0.0004(10) 0.0009(10) 0.0033(10)
C22 0.0161(13) 0.0124(13) 0.0216(14) 0.0010(10) 0.0000(11) 0.0001(10)
C23 0.0205(15) 0.0189(14) 0.0182(14) 0.0035(11) -0.0017(11) 0.0050(11)
C24 0.0126(13) 0.0204(14) 0.0144(13) -0.0023(10) -0.0023(10) 0.0004(10)
C25 0.0170(14) 0.0169(14) 0.0228(15) -0.0051(11) -0.0033(11) -0.0036(11)
C26 0.0124(14) 0.0247(15) 0.0335(17) -0.0005(12) -0.0052(12) 0.0008(11)
C27 0.0129(13) 0.0132(12) 0.0149(13) 0.0003(10) 0.0021(10) 0.0062(10)
C28 0.0153(13) 0.0179(13) 0.0167(13) 0.0017(10) 0.0010(11) 0.0031(10)
C29 0.0184(14) 0.0179(14) 0.0266(16) -0.0023(11) 0.0016(12) 0.0016(11)
C30 0.0169(14) 0.0150(13) 0.0287(16) 0.0072(11) 0.0064(12) 0.0038(11)
C31 0.0248(16) 0.0246(15) 0.0187(14) 0.0069(12) 0.0052(12) 0.0088(12)
C32 0.0203(15) 0.0229(15) 0.0168(14) 0.0003(11) -0.0001(11) 0.0054(11)
C33 0.0158(13) 0.0137(12) 0.0124(12) -0.0028(10) -0.0025(10) 0.0037(10)
C34 0.0156(13) 0.0185(13) 0.0166(13) -0.0024(10) 0.0007(11) 0.0013(11)
C35 0.0245(15) 0.0150(13) 0.0193(14) 0.0011(11) -0.0016(12) 0.0005(11)
C36 0.0235(15) 0.0167(14) 0.0208(14) -0.0022(11) -0.0053(12) 0.0090(11)
C37 0.0177(14) 0.0215(14) 0.0235(15) -0.0037(11) 0.0026(12) 0.0038(11)
C38 0.0144(13) 0.0169(13) 0.0200(14) 0.0005(11) 0.0009(11) 0.0022(10)
C39 0.0183(14) 0.0178(14) 0.0250(15) 0.0004(11) -0.0045(12) 0.0067(11)
C40 0.0302(18) 0.041(2) 0.0287(17) -0.0007(14) -0.0145(15) 0.0119(15)
C41 0.0111(12) 0.0125(12) 0.0116(12) 0.0011(9) -0.0046(10) 0.0024(9)

loop_
_atom_type_symbol
_atom_type_description
_atom_type_scat_dispersion_real
_atom_type_scat_dispersion_imag
_atom_type_scat_source
C C 0.0033 0.0016 'International Tables Vol C Tables 4.2.6.8 and 6.1.1.4'
H H 0.0000 0.0000 'International Tables Vol C Tables 4.2.6.8 and 6.1.1.4'
N N 0.0061 0.0033 'International Tables Vol C Tables 4.2.6.8 and 6.1.1.4'
O O 0.0106 0.0060 'International Tables Vol C Tables 4.2.6.8 and 6.1.1.4'
P P 0.1023 0.0942 'International Tables Vol C Tables 4.2.6.8 and 6.1.1.4'
Zn Zn 0.2839 1.4301 'International Tables Vol C Tables 4.2.6.8 and 6.1.1.4'

loop_
_geom_angle_atom_site_label_1
_geom_angle_atom_site_label_2
_geom_angle_atom_site_label_3
_geom_angle
C19 Zn1 O1 103.56(9)
C19 Zn1 P2 122.91(8)
O1 Zn1 P2 92.31(5)
C19 Zn1 P3 120.98(8)
O1 Zn1 P3 88.78(5)
P2 Zn1 P3 113.71(2)
N2 Zn2 C39 145.90(11)
N2 Zn2 O1 97.35(8)
C39 Zn2 O1 116.32(10)
N1 P1 C1 108.94(12)
N1 P1 C4 114.34(12)
C1 P1 C4 107.62(13)
N1 P1 C41 114.82(12)
C1 P1 C41 107.16(12)
C4 P1 C41 103.48(12)
N1 P2 C13 104.29(12)
N1 P2 C7 106.10(12)
C13 P2 C7 102.02(11)
N1 P2 Zn1 114.51(8)
C13 P2 Zn1 114.89(9)
C7 P2 Zn1 113.73(9)
N2 P3 C24 108.96(12)
N2 P3 C21 110.90(11)
C24 P3 C21 103.12(13)
N2 P3 Zn1 104.82(8)
C24 P3 Zn1 113.44(9)
C21 P3 Zn1 115.61(9)
N2 P4 C33 102.11(11)
N2 P4 C27 104.90(12)
C33 P4 C27 99.68(12)
P1 N1 P2 131.82(14)
P3 N2 P4 119.03(13)
P3 N2 Zn2 121.77(12)
P4 N2 Zn2 119.20(12)
C41 O1 Zn2 105.43(15)
C41 O1 Zn1 134.75(16)
Zn2 O1 Zn1 105.04(8)
C3 C1 C2 110.2(2)
C3 C1 P1 111.39(19)
C2 C1 P1 109.66(18)
C5 C4 C6 111.4(2)
C5 C4 P1 112.9(2)
C6 C4 P1 110.7(2)
C12 C7 C8 119.1(2)
C12 C7 P2 120.4(2)
C8 C7 P2 120.48(19)
C9 C8 C7 120.7(2)
C10 C9 C8 119.7(3)
C11 C10 C9 120.2(3)
C10 C11 C12 120.0(3)
C7 C12 C11 120.3(3)
C14 C13 C18 119.2(2)
C14 C13 P2 121.3(2)
C18 C13 P2 119.55(19)
C13 C14 C15 120.3(3)
C16 C15 C14 120.1(3)
C15 C16 C17 120.2(3)
C18 C17 C16 119.4(3)
C17 C18 C13 120.9(2)
C20 C19 Zn1 114.53(18)
C22 C21 C23 111.3(2)
C22 C21 P3 110.01(19)
C23 C21 P3 115.43(19)
C25 C24 C26 109.7(2)
C25 C24 P3 110.45(19)
C26 C24 P3 111.5(2)
C28 C27 C32 118.5(2)
C28 C27 P4 125.1(2)
C32 C27 P4 116.2(2)
C27 C28 C29 120.5(3)
C30 C29 C28 119.9(3)
C31 C30 C29 120.5(3)
C30 C31 C32 119.9(3)
C31 C32 C27 120.8(3)
C34 C33 C38 117.8(2)
C34 C33 P4 118.3(2)
C38 C33 P4 123.6(2)
C35 C34 C33 121.2(3)
C34 C35 C36 120.3(3)
C35 C36 C37 119.3(3)
C38 C37 C36 120.3(3)
C37 C38 C33 121.1(2)
C40 C39 Zn2 115.6(2)
O2 C41 O1 125.2(2)
O2 C41 P1 120.5(2)
O1 C41 P1 114.30(18)

loop_
_geom_bond_atom_site_label_1
_geom_bond_atom_site_label_2
_geom_bond_distance
Zn1 C19 1.996(2)
Zn1 O1 2.1741(18)
Zn1 P2 2.4108(7)
Zn1 P3 2.4160(7)
Zn2 N2 1.941(2)
Zn2 C39 1.946(3)
Zn2 O1 2.1245(18)
P1 N1 1.579(2)
P1 C1 1.819(3)
P1 C4 1.824(3)
P1 C41 1.877(3)
P2 N1 1.632(2)
P2 C13 1.819(3)
P2 C7 1.829(3)
P3 N2 1.679(2)
P3 C24 1.850(3)
P3 C21 1.851(3)
P4 N2 1.719(2)
P4 C33 1.836(3)
P4 C27 1.848(3)
O1 C41 1.288(3)
O2 C41 1.227(3)
C1 C3 1.533(4)
C1 C2 1.536(4)
C4 C5 1.529(4)
C4 C6 1.538(4)
C7 C12 1.385(4)
C7 C8 1.395(4)
C8 C9 1.388(4)
C9 C10 1.387(4)
C10 C11 1.379(4)
C11 C12 1.399(4)
C13 C14 1.389(4)
C13 C18 1.398(4)
C14 C15 1.392(4)
C15 C16 1.385(4)
C16 C17 1.397(4)
C17 C18 1.384(4)
C19 C20 1.528(4)
C21 C22 1.532(4)
C21 C23 1.533(4)
C24 C25 1.517(4)
C24 C26 1.537(4)
C27 C28 1.392(4)
C27 C32 1.398(4)
C28 C29 1.395(4)
C29 C30 1.385(4)
C30 C31 1.371(5)
C31 C32 1.392(4)
C33 C34 1.400(4)
C33 C38 1.401(4)
C34 C35 1.387(4)
C35 C36 1.389(4)
C36 C37 1.391(4)
C37 C38 1.386(4)
C39 C40 1.529(4)

loop_
_geom_torsion_atom_site_label_1
_geom_torsion_atom_site_label_2
_geom_torsion_atom_site_label_3
_geom_torsion_atom_site_label_4
_geom_torsion
C1 P1 N1 P2 -151.80(18)
C4 P1 N1 P2 87.8(2)
C41 P1 N1 P2 -31.6(2)
C13 P2 N1 P1 138.45(19)
C7 P2 N1 P1 -114.26(19)
Zn1 P2 N1 P1 12.0(2)
C24 P3 N2 P4 -46.48(17)
C21 P3 N2 P4 66.36(17)
Zn1 P3 N2 P4 -168.22(11)
C24 P3 N2 Zn2 133.12(14)
C21 P3 N2 Zn2 -114.04(15)
Zn1 P3 N2 Zn2 11.38(14)
C33 P4 N2 P3 149.70(14)
C27 P4 N2 P3 -106.70(15)
C33 P4 N2 Zn2 -29.91(15)
C27 P4 N2 Zn2 73.69(15)
N1 P1 C1 C3 65.2(2)
C4 P1 C1 C3 -170.36(19)
C41 P1 C1 C3 -59.6(2)
N1 P1 C1 C2 -57.1(2)
C4 P1 C1 C2 67.4(2)
C41 P1 C1 C2 178.10(18)
N1 P1 C4 C5 -179.5(2)
C1 P1 C4 C5 59.3(2)
C41 P1 C4 C5 -53.9(2)
N1 P1 C4 C6 -53.8(2)
C1 P1 C4 C6 -174.98(19)
C41 P1 C4 C6 71.8(2)
N1 P2 C7 C12 132.5(2)
C13 P2 C7 C12 -118.6(2)
Zn1 P2 C7 C12 5.7(3)
N1 P2 C7 C8 -44.2(3)
C13 P2 C7 C8 64.7(2)
Zn1 P2 C7 C8 -170.96(19)
C12 C7 C8 C9 0.2(4)
P2 C7 C8 C9 176.9(2)
C7 C8 C9 C10 0.1(4)
C8 C9 C10 C11 -0.3(4)
C9 C10 C11 C12 0.3(5)
C8 C7 C12 C11 -0.2(4)
P2 C7 C12 C11 -176.9(2)
C10 C11 C12 C7 -0.1(5)
N1 P2 C13 C14 1.9(2)
C7 P2 C13 C14 -108.4(2)
Zn1 P2 C13 C14 128.07(19)
N1 P2 C13 C18 -175.7(2)
C7 P2 C13 C18 74.0(2)
Zn1 P2 C13 C18 -49.5(2)
C18 C13 C14 C15 0.5(4)
P2 C13 C14 C15 -177.1(2)
C13 C14 C15 C16 0.0(4)
C14 C15 C16 C17 -0.1(4)
C15 C16 C17 C18 -0.3(4)
C16 C17 C18 C13 0.7(4)
C14 C13 C18 C17 -0.8(4)
P2 C13 C18 C17 176.8(2)
N2 P3 C21 C22 62.3(2)
C24 P3 C21 C22 178.83(18)
Zn1 P3 C21 C22 -56.79(19)
N2 P3 C21 C23 -64.6(2)
C24 P3 C21 C23 51.9(2)
Zn1 P3 C21 C23 176.30(17)
N2 P3 C24 C25 -69.2(2)
C21 P3 C24 C25 172.95(18)
Zn1 P3 C24 C25 47.2(2)
N2 P3 C24 C26 168.58(18)
C21 P3 C24 C26 50.7(2)
Zn1 P3 C24 C26 -75.1(2)
N2 P4 C27 C28 -22.6(3)
C33 P4 C27 C28 82.8(2)
N2 P4 C27 C32 152.6(2)
C33 P4 C27 C32 -102.0(2)
C32 C27 C28 C29 -1.2(4)
P4 C27 C28 C29 173.9(2)
C27 C28 C29 C30 0.2(4)
C28 C29 C30 C31 1.4(4)
C29 C30 C31 C32 -2.1(4)
C30 C31 C32 C27 1.1(4)
C28 C27 C32 C31 0.5(4)
P4 C27 C32 C31 -175.0(2)
N2 P4 C33 C34 -61.3(2)
C27 P4 C33 C34 -169.0(2)
N2 P4 C33 C38 125.4(2)
C27 P4 C33 C38 17.8(3)
C38 C33 C34 C35 -0.3(4)
P4 C33 C34 C35 -173.9(2)
C33 C34 C35 C36 -0.2(4)
C34 C35 C36 C37 0.4(4)
C35 C36 C37 C38 -0.2(5)
C36 C37 C38 C33 -0.3(5)
C34 C33 C38 C37 0.5(4)
P4 C33 C38 C37 173.8(2)
Zn2 O1 C41 O2 2.1(3)
Zn1 O1 C41 O2 132.9(2)
Zn2 O1 C41 P1 -179.58(11)
Zn1 O1 C41 P1 -48.8(3)
N1 P1 C41 O2 -134.7(2)
C1 P1 C41 O2 -13.5(3)
C4 P1 C41 O2 100.1(2)
N1 P1 C41 O1 47.0(2)
C1 P1 C41 O1 168.10(19)
C4 P1 C41 O1 -78.3(2)
